data_7151689
loop_
_publ_author_name
'Li, Peng'
'Liu, Li-Juan'
'Liu, Jin-Tao'

_publ_section_title
;
 Per(poly)fluoroalkanesulfinamides assisted diastereoselective
 three-component inverse-electron-demand aza Diels-Alder reaction.
;
_journal_issue 1
_journal_name_full 'Organic &amp; biomolecular chemistry'
_journal_page_first 74
_journal_page_last 77
_journal_paper_doi 10.1039/C0OB00699H
_journal_volume 9
_journal_year 2011
_chemical_absolute_configuration ad
_chemical_formula_sum 'C21 H20 F5 N O2 S'
_chemical_formula_weight 445.44
_chemical_name_systematic
;
?
;
_space_group_IT_number 96
_symmetry_cell_setting tetragonal
_symmetry_space_group_name_Hall 'P 4nw 2abw'
_symmetry_space_group_name_H-M 'P 43 21 2'
_atom_sites_solution_hydrogens geom
_atom_sites_solution_primary direct
_atom_sites_solution_secondary difmap
_audit_creation_method SHELXL-97
_cell_angle_alpha 90.00
_cell_angle_beta 90.00
_cell_angle_gamma 90.00
_cell_formula_units_Z 8
_cell_length_a 9.7065(7)
_cell_length_b 9.7065(7)
_cell_length_c 45.227(5)
_cell_measurement_reflns_used 1315
_cell_measurement_temperature 293(2)
_cell_measurement_theta_max 38.072
_cell_measurement_theta_min 4.567
_cell_volume 4261.1(6)
_computing_cell_refinement 'Bruker SMART'
_computing_data_collection 'Bruker SMART'
_computing_data_reduction 'Bruker SHELXTL'
_computing_molecular_graphics 'Bruker SHELXTL'
_computing_publication_material 'Bruker SHELXTL'
_computing_structure_refinement 'SHELXL-97 (Sheldrick, 1997)'
_computing_structure_solution 'SHELXS-97 (Sheldrick, 1990)'
_diffrn_ambient_temperature 293(2)
_diffrn_measured_fraction_theta_full 1.000
_diffrn_measured_fraction_theta_max 1.000
_diffrn_measurement_device_type 'CCD area detector'
_diffrn_measurement_method 'phi and omega scans'
_diffrn_radiation_monochromator graphite
_diffrn_radiation_source 'fine-focus sealed tube'
_diffrn_radiation_type MoK\a
_diffrn_radiation_wavelength 0.71073
_diffrn_reflns_av_R_equivalents 0.1235
_diffrn_reflns_av_sigmaI/netI 0.1311
_diffrn_reflns_limit_h_max 11
_diffrn_reflns_limit_h_min -11
_diffrn_reflns_limit_k_max 10
_diffrn_reflns_limit_k_min -11
_diffrn_reflns_limit_l_max 35
_diffrn_reflns_limit_l_min -54
_diffrn_reflns_number 22545
_diffrn_reflns_theta_full 25.50
_diffrn_reflns_theta_max 25.50
_diffrn_reflns_theta_min 1.80
_exptl_absorpt_coefficient_mu 0.212
_exptl_absorpt_correction_T_max 1.00000
_exptl_absorpt_correction_T_min 0.79563
_exptl_absorpt_correction_type empirical
_exptl_absorpt_process_details sadabs
_exptl_crystal_colour colorless
_exptl_crystal_density_diffrn 1.389
_exptl_crystal_density_method 'not measured'
_exptl_crystal_description prismatic
_exptl_crystal_F_000 1840
_exptl_crystal_size_max 0.267
_exptl_crystal_size_mid 0.213
_exptl_crystal_size_min 0.075
_refine_diff_density_max 0.115
_refine_diff_density_min -0.111
_refine_diff_density_rms 0.029
_refine_ls_abs_structure_details 'Flack H D (1983), Acta Cryst. A39, 876-881'
_refine_ls_abs_structure_Flack 0.55(14)
_refine_ls_extinction_method none
_refine_ls_goodness_of_fit_ref 0.874
_refine_ls_hydrogen_treatment constr
_refine_ls_matrix_type full
_refine_ls_number_parameters 272
_refine_ls_number_reflns 3973
_refine_ls_number_restraints 0
_refine_ls_restrained_S_all 0.874
_refine_ls_R_factor_all 0.1385
_refine_ls_R_factor_gt 0.0400
_refine_ls_shift/su_max 0.002
_refine_ls_shift/su_mean 0.001
_refine_ls_structure_factor_coef Fsqd
_refine_ls_weighting_details
; calc
[0.00000+1.00000exp(3.00(sin\q/\l)^2^)]/
[\s^2^(Fo^2^)+0.0000+0.0000*P+(0.0138P)^2^+0.0000sin\q/\l]
where P = 0.33333Fo^2^ + 0.66667Fc^2^
;
_refine_ls_weighting_scheme calc
_refine_ls_wR_factor_gt 0.0580
_refine_ls_wR_factor_ref 0.0781
_reflns_number_gt 1455
_reflns_number_total 3973
_reflns_threshold_expression >2sigma(I)
_cod_data_source_file C0OB00699H.TXT
_cod_data_source_block cd29297
_cod_depositor_comments
;
The following automatic conversions were performed:
'_symmetry_cell_setting' value 'Tetragonal' changed to 'tetragonal'
according to '/home/saulius/struct/CIF-dictionaries/cif_core.dic'
dictionary named 'cif_core.dic' version 2.4.1 from 2010-06-29.

Automatic conversion script
Id: cif_fix_enum 1555 2011-01-17 13:19:09Z saulius 
;
_cod_original_sg_symbol_H-M P4(3)2(1)2
_cod_database_code 7151689

loop_
_symmetry_equiv_pos_as_xyz
'x, y, z'
'-x, -y, z+1/2'
'-y+1/2, x+1/2, z+3/4'
'y+1/2, -x+1/2, z+1/4'
'-x+1/2, y+1/2, -z+3/4'
'x+1/2, -y+1/2, -z+1/4'
'y, x, -z'
'-y, -x, -z+1/2'

loop_
_atom_site_label
_atom_site_type_symbol
_atom_site_fract_x
_atom_site_fract_y
_atom_site_fract_z
_atom_site_U_iso_or_equiv
_atom_site_adp_type
_atom_site_occupancy
_atom_site_symmetry_multiplicity
_atom_site_calc_flag
_atom_site_refinement_flags
_atom_site_disorder_assembly
_atom_site_disorder_group
S1 S 0.37070(13) 0.86670(12) 1.04413(2) 0.0719(3) Uani 1 1 d . . .
N1 N 0.3822(4) 0.9221(4) 1.00915(6) 0.0657(10) Uani 1 1 d . . .
O1 O 0.2526(4) 0.8807(3) 0.96584(6) 0.0844(9) Uani 1 1 d . . .
O2 O 0.2485(3) 0.7779(3) 1.04612(6) 0.0897(10) Uani 1 1 d . . .
F1 F 0.3132(3) 1.1741(3) 1.03500(6) 0.1211(11) Uani 1 1 d . . .
F2 F 0.5216(3) 1.1424(3) 1.04784(5) 0.1183(11) Uani 1 1 d . . .
F3 F 0.4750(3) 1.2809(3) 1.01329(5) 0.1086(9) Uani 1 1 d . . .
F4 F 0.6283(3) 0.8051(3) 1.03501(5) 0.0992(9) Uani 1 1 d . . .
F5 F 0.4893(3) 0.6327(3) 1.02852(5) 0.1020(9) Uani 1 1 d . . .
C1 C 0.3573(5) 0.8285(4) 0.98414(8) 0.0749(13) Uani 1 1 d . . .
H1 H 0.3318 0.7369 0.9914 0.090 Uiso 1 1 calc R . .
C2 C 0.4853(5) 0.8189(4) 0.96509(9) 0.0864(16) Uani 1 1 d . . .
H2A H 0.4673 0.7579 0.9485 0.104 Uiso 1 1 calc R . .
H2B H 0.5596 0.7793 0.9766 0.104 Uiso 1 1 calc R . .
C3 C 0.5302(4) 0.9596(5) 0.95334(8) 0.0771(13) Uani 1 1 d . . .
H3 H 0.6291 0.9523 0.9493 0.093 Uiso 1 1 calc R . .
C4 C 0.5152(4) 1.0658(4) 0.97683(8) 0.0697(13) Uani 1 1 d . . .
H4 H 0.5533 1.1521 0.9733 0.084 Uiso 1 1 calc R . .
C5 C 0.4517(4) 1.0471(5) 1.00243(9) 0.0641(12) Uani 1 1 d . . .
C6 C 0.4387(7) 1.1579(6) 1.02458(11) 0.0913(17) Uani 1 1 d . . .
C7 C 0.5176(5) 0.7390(5) 1.04648(10) 0.0771(13) Uani 1 1 d . . .
C8 C 0.5406(5) 0.6957(5) 1.07755(9) 0.0685(13) Uani 1 1 d . . .
C9 C 0.6216(5) 0.7756(5) 1.09533(10) 0.0900(15) Uani 1 1 d . . .
H9 H 0.6642 0.8538 1.0877 0.108 Uiso 1 1 calc R . .
C10 C 0.6402(6) 0.7397(6) 1.12465(11) 0.1035(18) Uani 1 1 d . . .
H10 H 0.6950 0.7942 1.1368 0.124 Uiso 1 1 calc R . .
C11 C 0.5797(6) 0.6271(7) 1.13558(11) 0.106(2) Uani 1 1 d . . .
H11 H 0.5935 0.6037 1.1553 0.127 Uiso 1 1 calc R . .
C12 C 0.4981(6) 0.5456(6) 1.11833(12) 0.109(2) Uani 1 1 d . . .
H12 H 0.4567 0.4675 1.1263 0.131 Uiso 1 1 calc R . .
C13 C 0.4772(5) 0.5801(5) 1.08882(11) 0.0973(17) Uani 1 1 d . . .
H13 H 0.4213 0.5259 1.0769 0.117 Uiso 1 1 calc R . .
C14 C 0.4626(5) 1.0013(5) 0.92443(8) 0.0670(12) Uani 1 1 d . . .
C15 C 0.4874(5) 0.9252(5) 0.89920(9) 0.0916(16) Uani 1 1 d . . .
H15 H 0.5442 0.8482 0.9000 0.110 Uiso 1 1 calc R . .
C16 C 0.4271(6) 0.9641(6) 0.87255(11) 0.0998(19) Uani 1 1 d . . .
H16 H 0.4456 0.9126 0.8557 0.120 Uiso 1 1 calc R . .
C17 C 0.3436(6) 1.0731(7) 0.87045(11) 0.107(2) Uani 1 1 d . . .
H17 H 0.3035 1.0967 0.8525 0.129 Uiso 1 1 calc R . .
C18 C 0.3184(5) 1.1485(6) 0.89510(10) 0.1093(19) Uani 1 1 d . . .
H18 H 0.2611 1.2252 0.8941 0.131 Uiso 1 1 calc R . .
C19 C 0.3778(5) 1.1117(5) 0.92197(9) 0.0930(15) Uani 1 1 d . . .
H19 H 0.3589 1.1642 0.9387 0.112 Uiso 1 1 calc R . .
C20 C 0.1201(6) 0.8778(5) 0.97795(9) 0.1053(17) Uani 1 1 d . . .
H20A H 0.1152 0.9402 0.9947 0.126 Uiso 1 1 calc R . .
H20B H 0.0990 0.7856 0.9849 0.126 Uiso 1 1 calc R . .
C21 C 0.0178(5) 0.9201(5) 0.95499(9) 0.132(2) Uani 1 1 d . . .
H21A H 0.0341 1.0142 0.9495 0.198 Uiso 1 1 calc R . .
H21B H -0.0737 0.9114 0.9628 0.198 Uiso 1 1 calc R . .
H21C H 0.0273 0.8620 0.9379 0.198 Uiso 1 1 calc R . .

loop_
_atom_site_aniso_label
_atom_site_aniso_U_11
_atom_site_aniso_U_22
_atom_site_aniso_U_33
_atom_site_aniso_U_23
_atom_site_aniso_U_13
_atom_site_aniso_U_12
S1 0.0840(9) 0.0833(9) 0.0483(5) 0.0056(7) 0.0009(7) 0.0160(8)
N1 0.087(3) 0.067(3) 0.0440(18) 0.0061(18) -0.002(2) 0.007(2)
O1 0.102(3) 0.097(2) 0.0550(18) 0.0057(19) -0.014(2) 0.009(2)
O2 0.088(2) 0.108(3) 0.0732(19) 0.017(2) 0.0084(19) -0.001(2)
F1 0.128(3) 0.105(3) 0.131(2) -0.031(2) 0.048(2) 0.013(2)
F2 0.174(3) 0.123(2) 0.0583(15) -0.0087(17) -0.0269(18) -0.001(2)
F3 0.158(3) 0.073(2) 0.0940(19) -0.0067(16) 0.0013(19) 0.003(2)
F4 0.0914(19) 0.129(2) 0.0773(16) 0.0313(16) 0.0149(17) 0.0136(19)
F5 0.135(2) 0.100(2) 0.0706(16) -0.0083(17) -0.0160(17) 0.038(2)
C1 0.103(4) 0.059(3) 0.062(3) 0.001(2) -0.016(3) 0.008(3)
C2 0.119(4) 0.081(4) 0.059(3) -0.012(3) -0.006(3) 0.034(3)
C3 0.075(4) 0.098(4) 0.058(3) -0.004(3) -0.002(3) 0.014(3)
C4 0.076(3) 0.080(3) 0.053(3) 0.000(3) -0.009(3) -0.003(3)
C5 0.078(4) 0.068(3) 0.047(2) -0.001(3) -0.013(2) 0.005(3)
C6 0.136(5) 0.078(4) 0.059(3) 0.010(3) -0.006(3) 0.001(4)
C7 0.088(4) 0.082(4) 0.061(3) 0.010(3) 0.003(3) 0.011(3)
C8 0.076(4) 0.075(4) 0.055(3) 0.014(3) 0.005(3) 0.014(3)
C9 0.111(4) 0.088(4) 0.072(3) 0.015(3) 0.009(4) 0.006(4)
C10 0.119(5) 0.125(5) 0.066(4) 0.006(3) -0.017(4) 0.019(4)
C11 0.115(6) 0.146(6) 0.057(3) 0.026(4) 0.005(3) 0.028(5)
C12 0.119(5) 0.122(5) 0.086(5) 0.047(4) -0.003(4) -0.005(4)
C13 0.096(4) 0.105(4) 0.091(4) 0.028(3) -0.009(3) -0.002(3)
C14 0.075(3) 0.082(4) 0.044(2) -0.005(3) 0.009(2) 0.009(3)
C15 0.109(4) 0.107(4) 0.060(3) -0.007(3) 0.011(3) 0.003(3)
C16 0.113(5) 0.137(6) 0.050(3) -0.014(4) 0.010(3) -0.024(4)
C17 0.107(5) 0.158(7) 0.056(3) 0.009(4) -0.012(3) -0.013(4)
C18 0.133(5) 0.127(5) 0.068(3) 0.008(4) -0.007(4) 0.029(4)
C19 0.115(4) 0.108(4) 0.056(3) 0.002(3) -0.001(3) 0.018(4)
C20 0.103(4) 0.119(4) 0.095(4) 0.011(3) -0.009(4) 0.018(4)
C21 0.130(5) 0.147(6) 0.120(4) 0.007(4) -0.066(4) 0.008(4)

loop_
_atom_type_symbol
_atom_type_description
_atom_type_scat_dispersion_real
_atom_type_scat_dispersion_imag
_atom_type_scat_source
C C 0.0033 0.0016 'International Tables Vol C Tables 4.2.6.8 and 6.1.1.4'
H H 0.0000 0.0000 'International Tables Vol C Tables 4.2.6.8 and 6.1.1.4'
N N 0.0061 0.0033 'International Tables Vol C Tables 4.2.6.8 and 6.1.1.4'
O O 0.0106 0.0060 'International Tables Vol C Tables 4.2.6.8 and 6.1.1.4'
F F 0.0171 0.0103 'International Tables Vol C Tables 4.2.6.8 and 6.1.1.4'
S S 0.1246 0.1234 'International Tables Vol C Tables 4.2.6.8 and 6.1.1.4'

loop_
_geom_angle_atom_site_label_1
_geom_angle_atom_site_label_2
_geom_angle_atom_site_label_3
_geom_angle
_geom_angle_site_symmetry_1
_geom_angle_site_symmetry_3
_geom_angle_publ_flag
O2 S1 N1 107.47(18) . . ?
O2 S1 C7 102.8(2) . . ?
N1 S1 C7 102.29(18) . . ?
C5 N1 C1 116.2(3) . . ?
C5 N1 S1 120.5(3) . . ?
C1 N1 S1 121.1(3) . . ?
C20 O1 C1 115.3(3) . . ?
O1 C1 N1 110.4(3) . . ?
O1 C1 C2 106.3(3) . . ?
N1 C1 C2 109.9(4) . . ?
O1 C1 H1 110.1 . . ?
N1 C1 H1 110.1 . . ?
C2 C1 H1 110.1 . . ?
C1 C2 C3 112.1(3) . . ?
C1 C2 H2A 109.2 . . ?
C3 C2 H2A 109.2 . . ?
C1 C2 H2B 109.2 . . ?
C3 C2 H2B 109.2 . . ?
H2A C2 H2B 107.9 . . ?
C4 C3 C14 112.8(4) . . ?
C4 C3 C2 110.1(3) . . ?
C14 C3 C2 114.5(4) . . ?
C4 C3 H3 106.3 . . ?
C14 C3 H3 106.3 . . ?
C2 C3 H3 106.3 . . ?
C5 C4 C3 125.1(4) . . ?
C5 C4 H4 117.5 . . ?
C3 C4 H4 117.5 . . ?
C4 C5 N1 121.7(4) . . ?
C4 C5 C6 122.2(5) . . ?
N1 C5 C6 115.9(4) . . ?
F1 C6 F2 106.9(4) . . ?
F1 C6 F3 105.8(5) . . ?
F2 C6 F3 103.9(4) . . ?
F1 C6 C5 114.2(5) . . ?
F2 C6 C5 113.7(5) . . ?
F3 C6 C5 111.5(4) . . ?
F5 C7 F4 107.1(4) . . ?
F5 C7 C8 112.7(4) . . ?
F4 C7 C8 112.2(4) . . ?
F5 C7 S1 108.4(3) . . ?
F4 C7 S1 105.4(3) . . ?
C8 C7 S1 110.6(3) . . ?
C9 C8 C13 120.1(4) . . ?
C9 C8 C7 118.9(5) . . ?
C13 C8 C7 120.9(5) . . ?
C8 C9 C10 119.7(5) . . ?
C8 C9 H9 120.1 . . ?
C10 C9 H9 120.1 . . ?
C11 C10 C9 120.2(6) . . ?
C11 C10 H10 119.9 . . ?
C9 C10 H10 119.9 . . ?
C10 C11 C12 121.2(5) . . ?
C10 C11 H11 119.4 . . ?
C12 C11 H11 119.4 . . ?
C11 C12 C13 119.6(5) . . ?
C11 C12 H12 120.2 . . ?
C13 C12 H12 120.2 . . ?
C8 C13 C12 119.1(5) . . ?
C8 C13 H13 120.5 . . ?
C12 C13 H13 120.5 . . ?
C19 C14 C15 117.4(4) . . ?
C19 C14 C3 123.0(4) . . ?
C15 C14 C3 119.6(4) . . ?
C14 C15 C16 119.8(5) . . ?
C14 C15 H15 120.1 . . ?
C16 C15 H15 120.1 . . ?
C17 C16 C15 122.1(6) . . ?
C17 C16 H16 119.0 . . ?
C15 C16 H16 119.0 . . ?
C16 C17 C18 118.6(6) . . ?
C16 C17 H17 120.7 . . ?
C18 C17 H17 120.7 . . ?
C17 C18 C19 120.3(5) . . ?
C17 C18 H18 119.9 . . ?
C19 C18 H18 119.9 . . ?
C14 C19 C18 121.8(4) . . ?
C14 C19 H19 119.1 . . ?
C18 C19 H19 119.1 . . ?
O1 C20 C21 109.5(4) . . ?
O1 C20 H20A 109.8 . . ?
C21 C20 H20A 109.8 . . ?
O1 C20 H20B 109.8 . . ?
C21 C20 H20B 109.8 . . ?
H20A C20 H20B 108.2 . . ?
C20 C21 H21A 109.5 . . ?
C20 C21 H21B 109.5 . . ?
H21A C21 H21B 109.5 . . ?
C20 C21 H21C 109.5 . . ?
H21A C21 H21C 109.5 . . ?
H21B C21 H21C 109.5 . . ?

loop_
_geom_bond_atom_site_label_1
_geom_bond_atom_site_label_2
_geom_bond_distance
_geom_bond_site_symmetry_2
_geom_bond_publ_flag
S1 O2 1.469(3) . ?
S1 N1 1.675(3) . ?
S1 C7 1.892(5) . ?
N1 C5 1.421(5) . ?
N1 C1 1.471(4) . ?
O1 C20 1.398(5) . ?
O1 C1 1.405(4) . ?
F1 C6 1.316(6) . ?
F2 C6 1.333(5) . ?
F3 C6 1.346(5) . ?
F4 C7 1.355(5) . ?
F5 C7 1.341(5) . ?
C1 C2 1.515(5) . ?
C1 H1 0.9800 . ?
C2 C3 1.529(5) . ?
C2 H2A 0.9700 . ?
C2 H2B 0.9700 . ?
C3 C4 1.488(5) . ?
C3 C14 1.518(5) . ?
C3 H3 0.9800 . ?
C4 C5 1.324(4) . ?
C4 H4 0.9300 . ?
C5 C6 1.475(6) . ?
C7 C8 1.484(5) . ?
C8 C9 1.367(5) . ?
C8 C13 1.377(5) . ?
C9 C10 1.383(5) . ?
C9 H9 0.9300 . ?
C10 C11 1.336(6) . ?
C10 H10 0.9300 . ?
C11 C12 1.364(6) . ?
C11 H11 0.9300 . ?
C12 C13 1.391(5) . ?
C12 H12 0.9300 . ?
C13 H13 0.9300 . ?
C14 C19 1.355(5) . ?
C14 C15 1.381(5) . ?
C15 C16 1.392(5) . ?
C15 H15 0.9300 . ?
C16 C17 1.337(6) . ?
C16 H16 0.9300 . ?
C17 C18 1.356(6) . ?
C17 H17 0.9300 . ?
C18 C19 1.392(5) . ?
C18 H18 0.9300 . ?
C19 H19 0.9300 . ?
C20 C21 1.494(5) . ?
C20 H20A 0.9700 . ?
C20 H20B 0.9700 . ?
C21 H21A 0.9600 . ?
C21 H21B 0.9600 . ?
C21 H21C 0.9600 . ?

loop_
_geom_hbond_atom_site_label_D
_geom_hbond_atom_site_label_H
_geom_hbond_atom_site_label_A
_geom_hbond_distance_DH
_geom_hbond_distance_HA
_geom_hbond_distance_DA
_geom_hbond_angle_DHA
_geom_hbond_site_symmetry_A
C4 H4 O2 0.93 2.53 3.275(5) 137.4 7_567

loop_
_geom_torsion_atom_site_label_1
_geom_torsion_atom_site_label_2
_geom_torsion_atom_site_label_3
_geom_torsion_atom_site_label_4
_geom_torsion
_geom_torsion_site_symmetry_1
_geom_torsion_site_symmetry_2
_geom_torsion_site_symmetry_3
_geom_torsion_site_symmetry_4
_geom_torsion_publ_flag
O2 S1 N1 C5 155.0(3) . . . . ?
C7 S1 N1 C5 -97.2(3) . . . . ?
O2 S1 N1 C1 -42.3(4) . . . . ?
C7 S1 N1 C1 65.4(4) . . . . ?
C20 O1 C1 N1 -70.2(5) . . . . ?
C20 O1 C1 C2 170.6(4) . . . . ?
C5 N1 C1 O1 -73.1(5) . . . . ?
S1 N1 C1 O1 123.5(3) . . . . ?
C5 N1 C1 C2 43.9(5) . . . . ?
S1 N1 C1 C2 -119.5(3) . . . . ?
O1 C1 C2 C3 61.4(4) . . . . ?
N1 C1 C2 C3 -58.2(4) . . . . ?
C1 C2 C3 C4 40.8(5) . . . . ?
C1 C2 C3 C14 -87.5(4) . . . . ?
C14 C3 C4 C5 119.0(5) . . . . ?
C2 C3 C4 C5 -10.2(6) . . . . ?
C3 C4 C5 N1 -4.3(7) . . . . ?
C3 C4 C5 C6 -179.0(4) . . . . ?
C1 N1 C5 C4 -13.5(6) . . . . ?
S1 N1 C5 C4 150.0(3) . . . . ?
C1 N1 C5 C6 161.5(4) . . . . ?
S1 N1 C5 C6 -35.0(5) . . . . ?
C4 C5 C6 F1 131.3(5) . . . . ?
N1 C5 C6 F1 -43.8(6) . . . . ?
C4 C5 C6 F2 -105.7(5) . . . . ?
N1 C5 C6 F2 79.2(6) . . . . ?
C4 C5 C6 F3 11.4(7) . . . . ?
N1 C5 C6 F3 -163.6(4) . . . . ?
O2 S1 C7 F5 45.5(3) . . . . ?
N1 S1 C7 F5 -65.9(4) . . . . ?
O2 S1 C7 F4 159.9(3) . . . . ?
N1 S1 C7 F4 48.6(3) . . . . ?
O2 S1 C7 C8 -78.6(4) . . . . ?
N1 S1 C7 C8 170.0(4) . . . . ?
F5 C7 C8 C9 153.7(4) . . . . ?
F4 C7 C8 C9 32.7(6) . . . . ?
S1 C7 C8 C9 -84.7(5) . . . . ?
F5 C7 C8 C13 -28.9(6) . . . . ?
F4 C7 C8 C13 -149.9(4) . . . . ?
S1 C7 C8 C13 92.7(5) . . . . ?
C13 C8 C9 C10 0.2(7) . . . . ?
C7 C8 C9 C10 177.6(4) . . . . ?
C8 C9 C10 C11 0.3(8) . . . . ?
C9 C10 C11 C12 -0.4(9) . . . . ?
C10 C11 C12 C13 0.0(9) . . . . ?
C9 C8 C13 C12 -0.6(7) . . . . ?
C7 C8 C13 C12 -178.0(4) . . . . ?
C11 C12 C13 C8 0.5(8) . . . . ?
C4 C3 C14 C19 -10.8(7) . . . . ?
C2 C3 C14 C19 116.1(5) . . . . ?
C4 C3 C14 C15 169.0(4) . . . . ?
C2 C3 C14 C15 -64.1(5) . . . . ?
C19 C14 C15 C16 0.6(7) . . . . ?
C3 C14 C15 C16 -179.1(4) . . . . ?
C14 C15 C16 C17 -0.8(9) . . . . ?
C15 C16 C17 C18 0.7(9) . . . . ?
C16 C17 C18 C19 -0.6(9) . . . . ?
C15 C14 C19 C18 -0.5(8) . . . . ?
C3 C14 C19 C18 179.3(5) . . . . ?
C17 C18 C19 C14 0.4(8) . . . . ?
C1 O1 C20 C21 -173.3(4) . . . . ?
